data_7104296
loop_
_publ_author_name
'Chen, Ming-Chou'
'Chiang, Yen-Ju'
'Kim, Choongik'
'Guo, Yue-Jhih'
'Chen, Sheng-Yu'
'Liang, You-Jhih'
'Huang, Yu-Wen'
'Hu, Tarng-Shiang'
'Lee, Gene-Hsiang'
'Facchetti, Antonio'
'Marks, Tobin J'

_publ_section_title
;
 One-pot [1+1+1] synthesis of dithieno[2,3-b:3',2'-d]thiophene (DTT)
 and their functionalized derivatives for organic thin-film
 transistors.
;
_journal_issue 14
_journal_name_full 'Chemical communications (Cambridge, England)'
_journal_page_first 1846
_journal_page_last 1848
_journal_paper_doi 10.1039/b820621j
_journal_volume 34
_journal_year 2009
_chemical_formula_sum 'C22 H2 F10 O2 S3'
_chemical_formula_weight 584.42
_chemical_name_systematic
;
?
;
_space_group_IT_number 2
_symmetry_cell_setting triclinic
_symmetry_space_group_name_Hall '-P 1'
_symmetry_space_group_name_H-M 'P -1'
_atom_sites_solution_hydrogens geom
_atom_sites_solution_primary direct
_atom_sites_solution_secondary difmap
_audit_creation_method SHELXL-97
_cell_angle_alpha 103.105(1)
_cell_angle_beta 97.954(1)
_cell_angle_gamma 93.810(1)
_cell_formula_units_Z 2
_cell_length_a 6.1883(3)
_cell_length_b 9.3340(5)
_cell_length_c 18.096(1)
_cell_measurement_reflns_used 3482
_cell_measurement_temperature 150(2)
_cell_measurement_theta_max 27.38
_cell_measurement_theta_min 2.78
_cell_volume 1003.04(9)
_computing_cell_refinement 'Bruker SAINT'
_computing_data_collection 'Bruker SMART'
_computing_data_reduction 'Bruker SAINT'
_computing_molecular_graphics 'Bruker SHELXTL'
_computing_publication_material 'Bruker SHELXTL'
_computing_structure_refinement 'SHELXL-97 (Sheldrick, 1997)'
_computing_structure_solution 'SHELXS-97 (Sheldrick, 1990)'
_diffrn_ambient_temperature 150(2)
_diffrn_measured_fraction_theta_full 0.997
_diffrn_measured_fraction_theta_max 0.997
_diffrn_measurement_device_type 'BRUKER SMART APEXCCD area detector'
_diffrn_measurement_method 'omega scans'
_diffrn_radiation_monochromator graphite
_diffrn_radiation_source 'fine-focus sealed tube'
_diffrn_radiation_type MoK\a
_diffrn_radiation_wavelength 0.71073
_diffrn_reflns_av_R_equivalents 0.0335
_diffrn_reflns_av_sigmaI/netI 0.0397
_diffrn_reflns_limit_h_max 8
_diffrn_reflns_limit_h_min -8
_diffrn_reflns_limit_k_max 12
_diffrn_reflns_limit_k_min -12
_diffrn_reflns_limit_l_max 23
_diffrn_reflns_limit_l_min -23
_diffrn_reflns_number 13000
_diffrn_reflns_theta_full 27.50
_diffrn_reflns_theta_max 27.50
_diffrn_reflns_theta_min 1.17
_exptl_absorpt_coefficient_mu 0.485
_exptl_absorpt_correction_T_max 0.9531
_exptl_absorpt_correction_T_min 0.7279
_exptl_absorpt_correction_type multi-scan
_exptl_crystal_colour light-yellow
_exptl_crystal_density_diffrn 1.935
_exptl_crystal_density_meas ?
_exptl_crystal_density_method 'not measured'
_exptl_crystal_description rod
_exptl_crystal_F_000 576
_exptl_crystal_size_max 0.70
_exptl_crystal_size_mid 0.12
_exptl_crystal_size_min 0.10
_refine_diff_density_max 0.364
_refine_diff_density_min -0.299
_refine_diff_density_rms 0.063
_refine_ls_extinction_method none
_refine_ls_goodness_of_fit_ref 1.071
_refine_ls_hydrogen_treatment constr
_refine_ls_matrix_type full
_refine_ls_number_parameters 334
_refine_ls_number_reflns 4567
_refine_ls_number_restraints 0
_refine_ls_restrained_S_all 1.071
_refine_ls_R_factor_all 0.0533
_refine_ls_R_factor_gt 0.0413
_refine_ls_shift/su_max 0.001
_refine_ls_shift/su_mean 0.000
_refine_ls_structure_factor_coef Fsqd
_refine_ls_weighting_details 'calc w=1/[\s^2^(Fo^2^)+(0.0341P)^2^+0.6205P] where P=(Fo^2^+2Fc^2^)/3'
_refine_ls_weighting_scheme calc
_refine_ls_wR_factor_gt 0.0884
_refine_ls_wR_factor_ref 0.0931
_reflns_number_gt 3787
_reflns_number_total 4567
_reflns_threshold_expression >2sigma(I)
_cod_data_source_file b820621j.txt
_cod_data_source_block ic12833
_cod_depositor_comments
;
The following automatic conversions were performed:
'_symmetry_cell_setting' value 'Triclinic' changed to 'triclinic'
according to '/home/saulius/struct/CIF-dictionaries/cif_core.dic'
dictionary named 'cif_core.dic' version 2.4.1 from 2010-06-29.

Automatic conversion script
Id: cif_fix_enum 1527 2010-12-29 10:47:43Z saulius 

The following automatic conversions were performed:

'_exptl_crystal_density_meas' value 'not_measured' was changed to '?'
- the value is perceived as not measured.

Automatic conversion script
Id: cif_fix_values 3008 2015-01-20 13:52:24Z robertas 
;
_cod_original_sg_symbol_H-M P-1
_cod_database_code 7104296

loop_
_symmetry_equiv_pos_as_xyz
'x, y, z'
'-x, -y, -z'

loop_
_atom_site_label
_atom_site_type_symbol
_atom_site_fract_x
_atom_site_fract_y
_atom_site_fract_z
_atom_site_U_iso_or_equiv
_atom_site_adp_type
_atom_site_occupancy
_atom_site_symmetry_multiplicity
_atom_site_calc_flag
_atom_site_refinement_flags
_atom_site_disorder_assembly
_atom_site_disorder_group
S1 S 0.53700(9) 0.81187(7) 1.00184(3) 0.02561(15) Uani 1 1 d . . .
S2 S 1.14139(9) 0.66702(7) 1.06927(3) 0.02197(14) Uani 1 1 d . . .
S3 S 1.07809(9) 0.82915(7) 0.88858(3) 0.02177(14) Uani 1 1 d . . .
O1 O 1.2672(3) 0.5634(2) 1.20365(10) 0.0362(4) Uani 1 1 d . . .
O2 O 1.0988(3) 0.9228(2) 0.75056(10) 0.0403(5) Uani 1 1 d . . .
C1 C 0.9387(3) 0.7413(2) 1.02014(12) 0.0186(4) Uani 1 1 d . . .
C2 C 0.7480(3) 0.7424(3) 1.05265(12) 0.0200(4) Uani 1 1 d . . .
C3 C 0.7667(4) 0.6864(3) 1.11940(12) 0.0212(5) Uani 1 1 d . . .
H3 H 0.6531 0.6806 1.1493 0.025 Uiso 1 1 calc R . .
C4 C 0.9708(4) 0.6416(3) 1.13505(12) 0.0209(5) Uani 1 1 d . . .
C5 C 1.0751(4) 0.5846(3) 1.19878(13) 0.0230(5) Uani 1 1 d . . .
C6 C 0.9483(4) 0.5603(3) 1.26062(13) 0.0218(5) Uani 1 1 d . . .
C7 C 0.7448(4) 0.4782(2) 1.24683(13) 0.0216(5) Uani 1 1 d . . .
C8 C 0.6434(4) 0.4505(3) 1.30567(14) 0.0248(5) Uani 1 1 d . . .
C9 C 0.7412(4) 0.5056(3) 1.38064(14) 0.0279(5) Uani 1 1 d . . .
C10 C 0.9419(4) 0.5890(3) 1.39695(13) 0.0288(5) Uani 1 1 d . . .
C11 C 1.0427(4) 0.6140(3) 1.33734(13) 0.0249(5) Uani 1 1 d . . .
C12 C 0.9155(3) 0.7988(2) 0.95386(12) 0.0193(4) Uani 1 1 d . . .
C13 C 0.7051(4) 0.8374(3) 0.93524(12) 0.0212(5) Uani 1 1 d . . .
C14 C 0.6714(4) 0.8859(3) 0.86656(13) 0.0230(5) Uani 1 1 d . . .
H14 H 0.5359 0.9130 0.8449 0.028 Uiso 1 1 calc R . .
C15 C 0.8610(4) 0.8888(3) 0.83540(12) 0.0210(5) Uani 1 1 d . . .
C16 C 0.9110(4) 0.9201(3) 0.76351(13) 0.0251(5) Uani 1 1 d . . .
C17 C 0.7293(4) 0.9372(3) 0.70292(12) 0.0217(5) Uani 1 1 d . . .
C18 C 0.7169(4) 0.8521(3) 0.62854(13) 0.0261(5) Uani 1 1 d . . .
C19 C 0.5521(4) 0.8588(3) 0.57055(13) 0.0295(6) Uani 1 1 d . . .
C20 C 0.3963(4) 0.9551(3) 0.58521(14) 0.0297(6) Uani 1 1 d . . .
C21 C 0.4067(4) 1.0447(3) 0.65764(14) 0.0273(5) Uani 1 1 d . . .
C22 C 0.5700(4) 1.0337(3) 0.71521(13) 0.0237(5) Uani 1 1 d . . .
F1 F 0.6459(2) 0.42007(15) 1.17454(7) 0.0270(3) Uani 1 1 d . . .
F2 F 0.4505(2) 0.36688(16) 1.29080(9) 0.0352(4) Uani 1 1 d . . .
F3 F 0.6412(3) 0.47815(18) 1.43747(8) 0.0396(4) Uani 1 1 d . . .
F4 F 1.0341(3) 0.64515(18) 1.46972(8) 0.0430(4) Uani 1 1 d . . .
F5 F 1.2365(2) 0.69673(18) 1.35495(8) 0.0388(4) Uani 1 1 d . . .
F6 F 0.8618(3) 0.75341(18) 0.61231(8) 0.0401(4) Uani 1 1 d . . .
F7 F 0.5435(3) 0.77366(18) 0.49984(8) 0.0435(4) Uani 1 1 d . . .
F8 F 0.2369(3) 0.96359(18) 0.52916(9) 0.0442(4) Uani 1 1 d . . .
F9 F 0.2600(3) 1.14236(18) 0.67139(10) 0.0430(4) Uani 1 1 d . . .
F10 F 0.5741(3) 1.12251(16) 0.78516(8) 0.0346(3) Uani 1 1 d . . .

loop_
_atom_site_aniso_label
_atom_site_aniso_U_11
_atom_site_aniso_U_22
_atom_site_aniso_U_33
_atom_site_aniso_U_23
_atom_site_aniso_U_13
_atom_site_aniso_U_12
S1 0.0150(3) 0.0450(4) 0.0239(3) 0.0186(3) 0.0070(2) 0.0086(2)
S2 0.0151(3) 0.0340(3) 0.0203(3) 0.0116(2) 0.0047(2) 0.0059(2)
S3 0.0150(3) 0.0336(3) 0.0194(3) 0.0100(2) 0.0052(2) 0.0040(2)
O1 0.0216(9) 0.0625(13) 0.0358(10) 0.0279(9) 0.0102(8) 0.0164(8)
O2 0.0226(9) 0.0723(14) 0.0337(10) 0.0250(10) 0.0105(8) 0.0042(9)
C1 0.0129(10) 0.0244(11) 0.0173(10) 0.0037(9) 0.0012(8) 0.0009(8)
C2 0.0159(10) 0.0282(12) 0.0162(10) 0.0052(9) 0.0033(8) 0.0038(9)
C3 0.0172(11) 0.0288(12) 0.0195(11) 0.0074(9) 0.0067(9) 0.0039(9)
C4 0.0189(11) 0.0286(12) 0.0176(10) 0.0079(9) 0.0061(9) 0.0045(9)
C5 0.0207(11) 0.0276(12) 0.0237(12) 0.0107(10) 0.0049(9) 0.0061(9)
C6 0.0213(11) 0.0248(12) 0.0231(11) 0.0109(9) 0.0057(9) 0.0071(9)
C7 0.0233(11) 0.0209(11) 0.0214(11) 0.0058(9) 0.0033(9) 0.0061(9)
C8 0.0236(12) 0.0224(12) 0.0312(13) 0.0109(10) 0.0070(10) 0.0011(9)
C9 0.0375(14) 0.0272(13) 0.0263(12) 0.0137(10) 0.0154(11) 0.0082(11)
C10 0.0393(14) 0.0292(13) 0.0189(11) 0.0076(10) 0.0041(10) 0.0047(11)
C11 0.0221(11) 0.0285(12) 0.0252(12) 0.0098(10) 0.0022(9) 0.0007(10)
C12 0.0167(10) 0.0247(12) 0.0156(10) 0.0031(9) 0.0029(8) 0.0008(9)
C13 0.0168(11) 0.0292(12) 0.0182(11) 0.0063(9) 0.0042(9) 0.0015(9)
C14 0.0164(11) 0.0327(13) 0.0209(11) 0.0095(10) 0.0020(9) 0.0022(9)
C15 0.0190(11) 0.0269(12) 0.0167(10) 0.0058(9) 0.0009(9) 0.0015(9)
C16 0.0232(12) 0.0327(13) 0.0216(11) 0.0101(10) 0.0059(9) 0.0010(10)
C17 0.0235(11) 0.0258(12) 0.0191(11) 0.0104(9) 0.0071(9) 0.0001(9)
C18 0.0330(13) 0.0278(12) 0.0219(12) 0.0097(10) 0.0111(10) 0.0068(10)
C19 0.0413(15) 0.0286(13) 0.0178(11) 0.0075(10) 0.0026(10) -0.0037(11)
C20 0.0298(13) 0.0340(14) 0.0269(13) 0.0173(11) -0.0031(10) -0.0034(11)
C21 0.0260(12) 0.0279(13) 0.0325(13) 0.0145(11) 0.0065(10) 0.0065(10)
C22 0.0298(12) 0.0227(12) 0.0192(11) 0.0059(9) 0.0058(9) -0.0004(9)
F1 0.0268(7) 0.0294(7) 0.0231(7) 0.0032(6) 0.0033(6) 0.0030(6)
F2 0.0340(8) 0.0329(8) 0.0415(9) 0.0156(7) 0.0090(7) -0.0061(6)
F3 0.0500(10) 0.0457(9) 0.0307(8) 0.0177(7) 0.0203(7) 0.0012(8)
F4 0.0559(10) 0.0517(10) 0.0187(7) 0.0088(7) 0.0021(7) -0.0071(8)
F5 0.0306(8) 0.0535(10) 0.0296(8) 0.0148(7) -0.0043(6) -0.0129(7)
F6 0.0512(10) 0.0475(9) 0.0280(8) 0.0099(7) 0.0182(7) 0.0220(8)
F7 0.0661(11) 0.0415(9) 0.0181(7) 0.0013(7) 0.0024(7) 0.0013(8)
F8 0.0429(9) 0.0521(10) 0.0364(9) 0.0221(8) -0.0133(7) -0.0023(8)
F9 0.0431(9) 0.0435(9) 0.0498(10) 0.0202(8) 0.0092(8) 0.0214(8)
F10 0.0462(9) 0.0323(8) 0.0238(7) 0.0008(6) 0.0071(6) 0.0103(7)

loop_
_atom_type_symbol
_atom_type_description
_atom_type_scat_dispersion_real
_atom_type_scat_dispersion_imag
_atom_type_scat_source
C C 0.0033 0.0016 'International Tables Vol C Tables 4.2.6.8 and 6.1.1.4'
H H 0.0000 0.0000 'International Tables Vol C Tables 4.2.6.8 and 6.1.1.4'
O O 0.0106 0.0060 'International Tables Vol C Tables 4.2.6.8 and 6.1.1.4'
F F 0.0171 0.0103 'International Tables Vol C Tables 4.2.6.8 and 6.1.1.4'
S S 0.1246 0.1234 'International Tables Vol C Tables 4.2.6.8 and 6.1.1.4'

loop_
_geom_angle_atom_site_label_1
_geom_angle_atom_site_label_2
_geom_angle_atom_site_label_3
_geom_angle
_geom_angle_site_symmetry_1
_geom_angle_site_symmetry_3
_geom_angle_publ_flag
C2 S1 C13 90.41(11) . . ?
C1 S2 C4 90.54(10) . . ?
C12 S3 C15 91.08(11) . . ?
C2 C1 C12 112.15(19) . . ?
C2 C1 S2 111.90(16) . . ?
C12 C1 S2 135.94(17) . . ?
C1 C2 C3 113.43(19) . . ?
C1 C2 S1 112.67(16) . . ?
C3 C2 S1 133.90(17) . . ?
C4 C3 C2 110.77(19) . . ?
C3 C4 C5 132.1(2) . . ?
C3 C4 S2 113.34(16) . . ?
C5 C4 S2 114.49(16) . . ?
O1 C5 C4 120.1(2) . . ?
O1 C5 C6 119.7(2) . . ?
C4 C5 C6 120.16(19) . . ?
C7 C6 C11 116.4(2) . . ?
C7 C6 C5 124.2(2) . . ?
C11 C6 C5 119.2(2) . . ?
F1 C7 C8 118.3(2) . . ?
F1 C7 C6 119.9(2) . . ?
C8 C7 C6 121.7(2) . . ?
F2 C8 C7 120.6(2) . . ?
F2 C8 C9 119.2(2) . . ?
C7 C8 C9 120.2(2) . . ?
F3 C9 C8 119.8(2) . . ?
F3 C9 C10 120.3(2) . . ?
C8 C9 C10 120.0(2) . . ?
F4 C10 C11 121.0(2) . . ?
F4 C10 C9 119.9(2) . . ?
C11 C10 C9 119.1(2) . . ?
F5 C11 C10 117.8(2) . . ?
F5 C11 C6 119.7(2) . . ?
C10 C11 C6 122.5(2) . . ?
C13 C12 C1 112.40(19) . . ?
C13 C12 S3 111.11(16) . . ?
C1 C12 S3 136.46(17) . . ?
C12 C13 C14 114.1(2) . . ?
C12 C13 S1 112.30(16) . . ?
C14 C13 S1 133.64(18) . . ?
C15 C14 C13 110.7(2) . . ?
C14 C15 C16 132.7(2) . . ?
C14 C15 S3 112.99(16) . . ?
C16 C15 S3 114.12(16) . . ?
O2 C16 C15 120.0(2) . . ?
O2 C16 C17 119.6(2) . . ?
C15 C16 C17 120.3(2) . . ?
C22 C17 C18 116.3(2) . . ?
C22 C17 C16 124.8(2) . . ?
C18 C17 C16 118.9(2) . . ?
F6 C18 C19 117.7(2) . . ?
F6 C18 C17 120.0(2) . . ?
C19 C18 C17 122.2(2) . . ?
F7 C19 C20 119.7(2) . . ?
F7 C19 C18 120.6(2) . . ?
C20 C19 C18 119.7(2) . . ?
F8 C20 C19 120.2(2) . . ?
F8 C20 C21 119.9(2) . . ?
C19 C20 C21 119.9(2) . . ?
F9 C21 C22 120.5(2) . . ?
F9 C21 C20 120.0(2) . . ?
C22 C21 C20 119.4(2) . . ?
F10 C22 C21 117.7(2) . . ?
F10 C22 C17 119.9(2) . . ?
C21 C22 C17 122.4(2) . . ?

loop_
_geom_bond_atom_site_label_1
_geom_bond_atom_site_label_2
_geom_bond_distance
_geom_bond_site_symmetry_2
_geom_bond_publ_flag
S1 C2 1.738(2) . ?
S1 C13 1.742(2) . ?
S2 C1 1.712(2) . ?
S2 C4 1.741(2) . ?
S3 C12 1.712(2) . ?
S3 C15 1.739(2) . ?
O1 C5 1.213(3) . ?
O2 C16 1.217(3) . ?
C1 C2 1.389(3) . ?
C1 C12 1.415(3) . ?
C2 C3 1.415(3) . ?
C3 C4 1.369(3) . ?
C4 C5 1.465(3) . ?
C5 C6 1.501(3) . ?
C6 C7 1.391(3) . ?
C6 C11 1.393(3) . ?
C7 F1 1.339(3) . ?
C7 C8 1.372(3) . ?
C8 F2 1.341(3) . ?
C8 C9 1.373(3) . ?
C9 F3 1.334(3) . ?
C9 C10 1.379(4) . ?
C10 F4 1.332(3) . ?
C10 C11 1.374(3) . ?
C11 F5 1.340(3) . ?
C12 C13 1.391(3) . ?
C13 C14 1.411(3) . ?
C14 C15 1.372(3) . ?
C15 C16 1.465(3) . ?
C16 C17 1.501(3) . ?
C17 C22 1.385(3) . ?
C17 C18 1.388(3) . ?
C18 F6 1.341(3) . ?
C18 C19 1.374(3) . ?
C19 F7 1.336(3) . ?
C19 C20 1.373(4) . ?
C20 F8 1.333(3) . ?
C20 C21 1.377(4) . ?
C21 F9 1.337(3) . ?
C21 C22 1.374(3) . ?
C22 F10 1.343(3) . ?

loop_
_cod_related_entry_id
_cod_related_entry_database
_cod_related_entry_code
1 ChemSpider 30653113
